data_2010686
loop_
_publ_author_name
'Wang, Qiguang'
'Xie, Liang'
'Zhai, Jianjun'

_publ_section_title
;
 Tylophorine B benzene solvate
;
_journal_issue 2
_journal_name_full 'Acta Crystallographica Section C'
_journal_page_first 197
_journal_page_last 198
_journal_paper_doi 10.1107/S0108270199013499
_journal_volume 56
_journal_year 2000
_chemical_formula_iupac 'C23 H25 N O3, C6 H6'
_chemical_formula_moiety 'C23 H25 N O3, C6 H6'
_chemical_formula_sum 'C29 H31 N O3'
_chemical_formula_weight 441.55
_chemical_name_common 'tylophorine-B benzene solvate'
_chemical_name_systematic
;
2,3,6 trimethoxy phenanthro [9,10:6',7'] indolizedine
;
_space_group_IT_number 1
_symmetry_cell_setting triclinic
_symmetry_space_group_name_Hall 'P 1'
_symmetry_space_group_name_H-M 'P 1'
_audit_creation_method SHELXL-97
_cell_angle_alpha 92.67(3)
_cell_angle_beta 95.02(3)
_cell_angle_gamma 100.45(3)
_cell_formula_units_Z 1
_cell_length_a 5.3930(10)
_cell_length_b 9.130(2)
_cell_length_c 11.963(2)
_cell_measurement_reflns_used 25
_cell_measurement_temperature 293(2)
_cell_measurement_theta_max 20
_cell_measurement_theta_min 10
_cell_volume 575.9(2)
_computing_cell_refinement 'CAD-4 Software'
_computing_data_collection 'CAD-4 Software (Enraf-Nonius, 1989)'
_computing_data_reduction 'MolEN/PC (Fair, 1990)'
_computing_molecular_graphics 'SHELXTL/PC (Siemens, 1995)'
_computing_structure_refinement 'SHELXL93 (Sheldrick, 1993)'
_computing_structure_solution 'SHELXS86 (Sheldrick, 1985)'
_diffrn_ambient_temperature 293(2)
_diffrn_measured_fraction_theta_full .833
_diffrn_measured_fraction_theta_max .833
_diffrn_measurement_device_type 'Enraf-Nonius CAD-4'
_diffrn_measurement_method \q/2\q
_diffrn_radiation_monochromator graphite
_diffrn_radiation_source 'fine-focus sealed tube'
_diffrn_radiation_type MoK\a
_diffrn_radiation_wavelength .71073
_diffrn_reflns_av_sigmaI/netI .0094
_diffrn_reflns_limit_h_max 6
_diffrn_reflns_limit_h_min 0
_diffrn_reflns_limit_k_max 11
_diffrn_reflns_limit_k_min -11
_diffrn_reflns_limit_l_max 14
_diffrn_reflns_limit_l_min -14
_diffrn_reflns_number 2510
_diffrn_reflns_theta_full 27.77
_diffrn_reflns_theta_max 27.77
_diffrn_reflns_theta_min 1.71
_diffrn_standards_decay_% <0.1
_diffrn_standards_interval_time 60
_diffrn_standards_number 3
_exptl_absorpt_coefficient_mu .082
_exptl_absorpt_correction_type none
_exptl_crystal_colour 'pale yellow'
_exptl_crystal_density_diffrn 1.273
_exptl_crystal_density_method 'not measured'
_exptl_crystal_description block
_exptl_crystal_F_000 236
_exptl_crystal_size_max .5
_exptl_crystal_size_mid .4
_exptl_crystal_size_min .3
_refine_diff_density_max .479
_refine_diff_density_min -.363
_refine_ls_extinction_method none
_refine_ls_goodness_of_fit_ref 1.131
_refine_ls_hydrogen_treatment constr
_refine_ls_matrix_type full
_refine_ls_number_parameters 281
_refine_ls_number_reflns 2510
_refine_ls_number_restraints 3
_refine_ls_restrained_S_all 1.130
_refine_ls_R_factor_all .077
_refine_ls_R_factor_gt .062
_refine_ls_shift/su_max .028
_refine_ls_shift/su_mean .005
_refine_ls_structure_factor_coef Fsqd
_refine_ls_weighting_details 'w = 1/[\s^2^(Fo^2^)+(0.1522P)^2^+0.0106P] where P = (Fo^2^+2Fc^2^)/3'
_refine_ls_weighting_scheme calc
_refine_ls_wR_factor_ref .193
_reflns_number_gt 1992
_reflns_number_total 2510
_reflns_threshold_expression I>2\s(I)
_cod_data_source_file ta1256.cif
_cod_data_source_block (I)
_cod_depositor_comments
;
The following automatic conversions were performed:

'_refine_ls_weighting_scheme' value 'calc w =
1/[\s^2^(Fo^2^)+(0.1522P)^2^+0.0106P] where P = (Fo^2^+2Fc^2^)/3' was
changed to 'calc'. New tag '_refine_ls_weighting_details' was
created. The value of the new tag was set to 'w =
1/[\s^2^(Fo^2^)+(0.1522P)^2^+0.0106P] where P = (Fo^2^+2Fc^2^)/3'.

Automatic conversion script
Id: cif_fix_values 3143 2015-03-26 13:38:13Z robertas 
;
_cod_original_cell_volume 575.8(2)
_cod_database_code 2010686

loop_
_symmetry_equiv_pos_as_xyz
'x, y, z'

loop_
_atom_site_label
_atom_site_fract_x
_atom_site_fract_y
_atom_site_fract_z
_atom_site_U_iso_or_equiv
_atom_site_adp_type
_atom_site_calc_flag
_atom_site_refinement_flags
_atom_site_occupancy
_atom_site_disorder_assembly
_atom_site_disorder_group
_atom_site_type_symbol
O1 .0884(6) .9618(4) .2243(2) .0576(8) Uani d . 1 . . O
O2 -.3198(6) .8107(3) .1176(2) .0537(8) Uani d . 1 . . O
O3 -.4947(6) .8094(4) -.4897(3) .0570(8) Uani d . 1 . . O
N1 .6663(6) 1.4005(3) -.2286(3) .0389(7) Uani d . 1 . . N
C1 .1242(6) 1.0782(4) -.3012(3) .0361(8) Uani d . 1 . . C
C2 .0864(7) 1.0732(5) -.4199(3) .0440(9) Uani d . 1 . . C
H2 .2087 1.1382 -.4733 .042(11) Uiso d R 1 . . H
C3 -.1181(8) .9848(5) -.4798(3) .0484(10) Uani d . 1 . . C
H3 -.1238 .9707 -.5563 .037(10) Uiso d R 1 . . H
C4 -.2998(7) .8934(4) -.4224(3) .0425(9) Uani d . 1 . . C
C5 -.2660(7) .8914(4) -.3081(3) .0413(9) Uani d . 1 . . C
H5 -.3754 .8328 -.2787 .028(9) Uiso d R 1 . . H
C6 -.0535(7) .9817(4) -.2456(3) .0343(8) Uani d . 1 . . C
C7 -.0160(6) .9817(4) -.1238(3) .0361(8) Uani d . 1 . . C
C8 -.1953(7) .8936(4) -.0623(3) .0386(9) Uani d . 1 . . C
H8 -.3342 .8323 -.1118 .056(13) Uiso d R 1 . . H
C9 -.1579(7) .8929(4) .0520(3) .0413(9) Uani d . 1 . . C
C10 .0664(7) .9794(4) .1118(3) .0391(9) Uani d . 1 . . C
C11 .2314(7) 1.0672(4) .0527(3) .0402(9) Uani d . 1 . . C
H11 .3717 1.1390 .1093 .078(17) Uiso d R 1 . . H
C12 .1976(6) 1.0718(4) -.0656(3) .0341(8) Uani d . 1 . . C
C13 .3750(7) 1.1698(4) -.1244(3) .0356(8) Uani d . 1 . . C
C14 .6031(7) 1.2683(4) -.0584(3) .0376(8) Uani d . 1 . . C
H14B .5432 1.3594 -.0003 .041(10) Uiso d R 1 . . H
H14A .6682 1.2207 -.0003 .044(11) Uiso d R 1 . . H
C15 .7922(6) 1.3379(4) -.1342(3) .0380(8) Uani d . 1 . . C
H15 .8994 1.2683 -.1574 .090(19) Uiso d R 1 . . H
C16 .9925(7) 1.4726(4) -.0826(4) .0468(10) Uani d . 1 . . C
H16B .9165 1.5272 -.0291 .031(9) Uiso d R 1 . . H
H16A 1.1255 1.4159 -.0291 .068(14) Uiso d R 1 . . H
C17 1.0685(8) 1.5581(5) -.1848(5) .0561(11) Uani d . 1 . . C
H17B 1.2515 1.5267 -.1943 .042(10) Uiso d R 1 . . H
H17A 1.0425 1.6654 -.1670 .083(17) Uiso d R 1 . . H
C18 .8754(8) 1.4872(5) -.2824(4) .0506(10) Uani d . 1 . . C
H18B .9556 1.4151 -.3349 .085(18) Uiso d R 1 . . H
H18A .8306 1.5538 -.3349 .048(11) Uiso d R 1 . . H
C19 .5085(7) 1.2830(5) -.3023(4) .0431(9) Uani d . 1 . . C
H19B .4175 1.3316 -.3614 .043(10) Uiso d R 1 . . H
H19A .5836 1.2203 -.3614 .069(15) Uiso d R 1 . . H
C20 .3342(6) 1.1751(4) -.2383(3) .0341(8) Uani d . 1 . . C
C21 .3250(10) 1.0213(8) .2835(4) .0719(15) Uani d . 1 . . C
H21C .4992 .9707 .2498 .073(15) Uiso d R 1 . . H
H21B .3312 1.0273 .3592 .11(2) Uiso d R 1 . . H
H21A .3494 1.1252 .2697 .17(5) Uiso d R 1 . . H
C22 -.5297(9) .7136(5) .0623(4) .0580(12) Uani d . 1 . . C
H22C -.6232 .7503 .0002 .09(2) Uiso d R 1 . . H
H22B -.4982 .6390 .0002 .079(17) Uiso d R 1 . . H
H22A -.6293 .6596 .1133 .13(3) Uiso d R 1 . . H
C23 -.6888(9) .7183(6) -.4352(5) .0604(12) Uani d . 1 . . C
H23C -.5871 .6380 -.3910 .058(13) Uiso d R 1 . . H
H23B -.7961 .7767 -.3910 .076(17) Uiso d R 1 . . H
H23A -.8371 .6927 -.4731 .071(16) Uiso d R 1 . . H
C24 .9273(12) .3092(5) .3246(5) .120(3) Uiso d G 1 . . C
H24 .9819 .2183 .3249 .144 Uiso calc R 1 . . H
C25 .7650(12) .3429(6) .4021(5) .102(2) Uiso d G 1 . . C
H25 .7111 .2745 .4542 .123 Uiso calc R 1 . . H
C26 .6834(10) .4788(6) .4017(4) .108(2) Uiso d G 1 . . C
H26 .5749 .5014 .4536 .130 Uiso calc R 1 . . H
C27 .7640(11) .5811(5) .3239(5) .108(2) Uiso d G 1 . . C
H27 .7094 .6720 .3236 .130 Uiso calc R 1 . . H
C28 .9263(13) .5474(6) .2464(5) .128(3) Uiso d G 1 . . C
H28 .9802 .6158 .1943 .153 Uiso calc R 1 . . H
C29 1.0079(12) .4115(7) .2468(5) .134(3) Uiso d G 1 . . C
H29 1.1165 .3890 .1949 .160 Uiso calc R 1 . . H

loop_
_atom_site_aniso_label
_atom_site_aniso_U_11
_atom_site_aniso_U_22
_atom_site_aniso_U_33
_atom_site_aniso_U_12
_atom_site_aniso_U_13
_atom_site_aniso_U_23
O1 .0506(17) .0754(19) .0402(14) -.0072(15) .0018(13) .0164(13)
O2 .0478(17) .0615(18) .0478(15) -.0077(14) .0129(13) .0175(13)
O3 .0468(16) .067(2) .0481(15) -.0104(14) -.0036(13) .0069(13)
N1 .0283(14) .0322(14) .0572(17) .0037(11) .0082(13) .0124(12)
C1 .0318(19) .0352(17) .0423(19) .0054(15) .0092(15) .0069(14)
C2 .041(2) .050(2) .0407(19) .0034(17) .0096(16) .0051(15)
C3 .054(2) .052(2) .0355(17) -.0023(19) .0069(17) .0083(16)
C4 .037(2) .045(2) .0429(19) .0034(17) .0010(16) .0004(16)
C5 .039(2) .0389(19) .0445(19) -.0011(17) .0075(16) .0108(15)
C6 .0315(18) .0331(17) .0382(16) .0055(14) .0040(14) .0026(13)
C7 .0323(19) .0339(18) .0443(19) .0069(15) .0095(16) .0130(14)
C8 .0343(19) .0356(18) .044(2) .0003(16) .0074(16) .0066(15)
C9 .038(2) .0362(18) .049(2) -.0008(16) .0136(17) .0107(15)
C10 .0331(18) .045(2) .0379(18) .0035(16) .0001(15) .0062(15)
C11 .0335(19) .0397(19) .0430(19) -.0029(16) .0002(16) .0029(15)
C12 .0265(17) .0343(17) .0412(18) .0056(15) .0012(15) .0034(14)
C13 .0320(19) .0300(16) .0451(19) .0043(15) .0072(15) .0056(14)
C14 .0267(17) .0415(18) .0427(19) .0016(15) .0005(15) .0064(14)
C15 .0274(17) .0333(16) .0515(19) .0010(14) .0028(15) .0050(14)
C16 .0281(17) .0402(19) .067(2) -.0067(15) .0026(17) .0060(18)
C17 .041(2) .041(2) .085(3) -.0027(17) .015(2) .014(2)
C18 .041(2) .045(2) .063(2) -.0044(18) .0109(18) .0150(18)
C19 .0353(19) .046(2) .0479(19) .0009(16) .0121(16) .0124(15)
C20 .0259(16) .0310(16) .0445(18) .0015(14) .0062(14) .0039(14)
C21 .062(3) .104(4) .043(2) .001(3) -.003(2) .002(2)
C22 .049(2) .054(2) .066(3) -.013(2) .015(2) .016(2)
C23 .042(2) .058(2) .071(3) -.013(2) -.004(2) .004(2)

loop_
_atom_type_symbol
_atom_type_description
_atom_type_scat_dispersion_real
_atom_type_scat_dispersion_imag
_atom_type_scat_source
C C .0033 .0016 'International Tables Vol C Tables 4.2.6.8 and 6.1.1.4'
H H .0000 .0000 'International Tables Vol C Tables 4.2.6.8 and 6.1.1.4'
N N .0061 .0033 'International Tables Vol C Tables 4.2.6.8 and 6.1.1.4'
O O .0106 .0060 'International Tables Vol C Tables 4.2.6.8 and 6.1.1.4'

loop_
_geom_angle_atom_site_label_1
_geom_angle_atom_site_label_2
_geom_angle_atom_site_label_3
_geom_angle
C10 O1 C21 116.6(3)
C9 O2 C22 117.2(3)
C4 O3 C23 117.1(3)
C19 N1 C15 110.7(3)
C19 N1 C18 113.8(3)
C15 N1 C18 104.2(3)
C6 C1 C2 117.2(3)
C6 C1 C20 120.5(3)
C2 C1 C20 122.3(3)
C3 C2 C1 122.4(4)
C2 C3 C4 119.6(3)
O3 C4 C5 125.3(4)
O3 C4 C3 114.9(3)
C5 C4 C3 119.8(3)
C4 C5 C6 120.9(3)
C5 C6 C1 120.0(3)
C5 C6 C7 121.6(3)
C1 C6 C7 118.4(3)
C12 C7 C8 119.2(3)
C12 C7 C6 119.6(3)
C8 C7 C6 121.2(3)
C9 C8 C7 121.0(3)
O2 C9 C8 124.8(4)
O2 C9 C10 115.0(3)
C8 C9 C10 120.2(3)
C11 C10 O1 127.4(3)
C11 C10 C9 118.3(3)
O1 C10 C9 114.4(3)
C10 C11 C12 123.0(3)
C7 C12 C11 118.3(3)
C7 C12 C13 120.7(3)
C11 C12 C13 121.0(3)
C20 C13 C12 119.8(3)
C20 C13 C14 120.7(3)
C12 C13 C14 119.4(3)
C15 C14 C13 111.7(3)
N1 C15 C14 110.7(3)
N1 C15 C16 102.7(3)
C14 C15 C16 116.5(3)
C17 C16 C15 103.3(3)
C16 C17 C18 105.5(3)
N1 C18 C17 104.8(3)
N1 C19 C20 112.2(3)
C13 C20 C1 120.8(3)
C13 C20 C19 121.3(3)
C1 C20 C19 117.9(3)
C25 C24 C29 120.0
C26 C25 C24 120.0
C27 C26 C25 120.0
C26 C27 C28 120.0
C29 C28 C27 120.0
C28 C29 C24 120.0

loop_
_geom_bond_atom_site_label_1
_geom_bond_atom_site_label_2
_geom_bond_site_symmetry_2
_geom_bond_distance
_geom_bond_publ_flag
O1 C10 . 1.361(5) ?
O1 C21 . 1.407(5) ?
O2 C9 . 1.370(4) ?
O2 C22 . 1.399(5) ?
O3 C4 . 1.357(5) ?
O3 C23 . 1.437(5) ?
N1 C19 . 1.450(5) ?
N1 C15 . 1.459(5) ?
N1 C18 . 1.470(5) ?
C1 C6 . 1.414(5) ?
C1 C2 . 1.414(5) ?
C1 C20 . 1.434(5) ?
C2 C3 . 1.366(6) ?
C3 C4 . 1.415(5) ?
C4 C5 . 1.364(6) ?
C5 C6 . 1.415(5) ?
C6 C7 . 1.453(5) ?
C7 C12 . 1.397(5) ?
C7 C8 . 1.422(5) ?
C8 C9 . 1.365(6) ?
C9 C10 . 1.431(5) ?
C10 C11 . 1.356(6) ?
C11 C12 . 1.415(5) ?
C12 C13 . 1.441(5) ?
C13 C20 . 1.366(5) ?
C13 C14 . 1.520(5) ?
C14 C15 . 1.499(5) ?
C15 C16 . 1.547(5) ?
C16 C17 . 1.528(6) ?
C17 C18 . 1.529(7) ?
C19 C20 . 1.516(5) ?
C24 C25 . 1.3900 ?
C24 C29 . 1.3900 ?
C25 C26 . 1.3900 ?
C26 C27 . 1.3900 ?
C27 C28 . 1.3900 ?
C28 C29 . 1.3900 ?

loop_
_cod_related_entry_id
_cod_related_entry_database
_cod_related_entry_code
1 ChemSpider 21182608
